data_7109802
loop_
_publ_author_name
'Li Xiang'
'Kazushi Mashima'
'Zuowei Xie'

_publ_section_title
;
 Reaction of [eta^1^:eta^5^-(Me2NCH2CH2)C2B9H10]TaMe3 with aryl
 isonitriles: tantallacarborane-mediated facile cleavage of C-N multiple
 bonds
;
_journal_name_full Chem.Commun.
_journal_page_first 9039
_journal_paper_doi 10.1039/c3cc44446e
_journal_volume 49
_journal_year 2013
_chemical_formula_sum 'C33 H59 B9 N3 O0.25 Ta'
_chemical_formula_weight 780.07
_chemical_name_systematic
; 
 ? 
;
_space_group_IT_number 14
_symmetry_cell_setting monoclinic
_symmetry_space_group_name_Hall '-P 2ybc'
_symmetry_space_group_name_H-M 'P 1 21/c 1'
_atom_sites_solution_hydrogens geom
_atom_sites_solution_primary direct
_atom_sites_solution_secondary difmap
_audit_creation_method SHELXL-97
_cell_angle_alpha 90.00
_cell_angle_beta 111.047(2)
_cell_angle_gamma 90.00
_cell_formula_units_Z 8
_cell_length_a 22.280(2)
_cell_length_b 20.1642(18)
_cell_length_c 20.6296(19)
_cell_measurement_reflns_used 464
_cell_measurement_temperature 296(2)
_cell_measurement_theta_max 15
_cell_measurement_theta_min 15
_cell_volume 8649.7(14)
_computing_cell_refinement 'BRUKER KAPPA APEXII DUO DIFFRACTOMETER'
_computing_data_collection 'BRUKER KAPPA APEXII DUO DIFFRACTOMETER'
_computing_data_reduction 'BRUKER KAPPA APEXII DUO DIFFRACTOMETER'
_computing_molecular_graphics 'SIEMENS SHELXTL'
_computing_publication_material 'SIEMENS SHELXTL'
_computing_structure_refinement 'SHELXL-97 (Sheldrick, 2008)'
_computing_structure_solution 'SHELXS-97 (Sheldrick, 2008)'
_diffrn_ambient_temperature 296(2)
_diffrn_measured_fraction_theta_full 0.993
_diffrn_measured_fraction_theta_max 0.993
_diffrn_measurement_device_type 'BRUKE KAPPA APEXII DUO DIFFRACTOMETER'
_diffrn_measurement_method 'PHI & OMEGA SCAN'
_diffrn_radiation_monochromator graphite
_diffrn_radiation_source 'fine-focus sealed tube'
_diffrn_radiation_type MoK\a
_diffrn_radiation_wavelength 0.71073
_diffrn_reflns_av_R_equivalents 0.1031
_diffrn_reflns_av_sigmaI/netI 0.0838
_diffrn_reflns_limit_h_max 26
_diffrn_reflns_limit_h_min -26
_diffrn_reflns_limit_k_max 24
_diffrn_reflns_limit_k_min -24
_diffrn_reflns_limit_l_max 24
_diffrn_reflns_limit_l_min -24
_diffrn_reflns_number 78279
_diffrn_reflns_theta_full 25.25
_diffrn_reflns_theta_max 25.25
_diffrn_reflns_theta_min 1.41
_exptl_absorpt_coefficient_mu 2.566
_exptl_absorpt_correction_T_max 0.7387
_exptl_absorpt_correction_T_min 0.5141
_exptl_absorpt_correction_type multi-scan
_exptl_crystal_colour orange
_exptl_crystal_density_diffrn 1.198
_exptl_crystal_density_method 'not measured'
_exptl_crystal_description block
_exptl_crystal_F_000 3184
_exptl_crystal_size_max 0.50
_exptl_crystal_size_mid 0.40
_exptl_crystal_size_min 0.30
_platon_squeeze_details
;
;
_refine_diff_density_max 1.888
_refine_diff_density_min -0.847
_refine_diff_density_rms 0.141
_refine_ls_extinction_method none
_refine_ls_goodness_of_fit_ref 1.010
_refine_ls_hydrogen_treatment riding
_refine_ls_matrix_type full
_refine_ls_number_parameters 856
_refine_ls_number_reflns 15568
_refine_ls_number_restraints 29
_refine_ls_restrained_S_all 1.014
_refine_ls_R_factor_all 0.0875
_refine_ls_R_factor_gt 0.0533
_refine_ls_shift/su_max 0.005
_refine_ls_shift/su_mean 0.000
_refine_ls_structure_factor_coef Fsqd
_refine_ls_weighting_details 'calc w=1/[\s^2^(Fo^2^)+(0.0913P)^2^+0.0000P] where P=(Fo^2^+2Fc^2^)/3'
_refine_ls_weighting_scheme calc
_refine_ls_wR_factor_gt 0.1538
_refine_ls_wR_factor_ref 0.1701
_reflns_number_gt 9596
_reflns_number_total 15568
_reflns_threshold_expression >2sigma(I)
_cod_data_source_file c3cc44446e.txt
_cod_data_source_block 4
_cod_original_cell_volume 8649.6(14)
_cod_original_sg_symbol_H-M P2(1)/c
_cod_database_code 7109802

loop_
_symmetry_equiv_pos_as_xyz
'x, y, z'
'-x, y+1/2, -z+1/2'
'-x, -y, -z'
'x, -y-1/2, z-1/2'

loop_
_atom_site_label
_atom_site_type_symbol
_atom_site_fract_x
_atom_site_fract_y
_atom_site_fract_z
_atom_site_U_iso_or_equiv
_atom_site_adp_type
_atom_site_occupancy
_atom_site_symmetry_multiplicity
_atom_site_calc_flag
_atom_site_refinement_flags
Ta1' Ta 0.516825(13) 0.784144(16) 0.820119(16) 0.03798(11) Uani 1 1 d .
Ta1 Ta -0.017400(13) 0.785175(16) 0.294701(15) 0.03831(12) Uani 1 1 d .
N1' N 0.5616(3) 0.7110(3) 0.9085(4) 0.0498(17) Uani 1 1 d .
N2' N 0.5189(2) 0.8572(3) 0.8689(3) 0.0381(14) Uani 1 1 d .
N3' N 0.4284(3) 0.7345(3) 0.8119(4) 0.0469(16) Uani 1 1 d .
N1 N -0.0604(3) 0.7104(3) 0.3489(4) 0.0473(17) Uani 1 1 d .
N2 N -0.0216(2) 0.8578(3) 0.3435(3) 0.0359(13) Uani 1 1 d .
N3 N 0.0748(3) 0.7366(3) 0.3533(3) 0.0424(15) Uani 1 1 d .
B3' B 0.5059(5) 0.7718(5) 0.6968(5) 0.049(2) Uani 1 1 d .
H3' H 0.4534 0.7669 0.6719 0.059 Uiso 1 1 calc R
B4' B 0.5475(5) 0.8470(5) 0.7350(5) 0.051(2) Uani 1 1 d .
H4' H 0.5238 0.8950 0.7337 0.061 Uiso 1 1 calc R
B5' B 0.6158(4) 0.8193(5) 0.8019(5) 0.047(2) Uani 1 1 d .
H5' H 0.6389 0.8475 0.8502 0.056 Uiso 1 1 calc R
B6' B 0.6261(5) 0.7048(5) 0.7267(6) 0.058(3) Uani 1 1 d .
H6' H 0.6512 0.6585 0.7240 0.069 Uiso 1 1 calc R
B7' B 0.5546(5) 0.7295(6) 0.6591(6) 0.058(3) Uani 1 1 d .
H7' H 0.5334 0.6994 0.6119 0.069 Uiso 1 1 calc R
B8' B 0.5525(5) 0.8156(6) 0.6571(5) 0.061(3) Uani 1 1 d .
H8' H 0.5297 0.8414 0.6073 0.073 Uiso 1 1 calc R
B9' B 0.6228(5) 0.8490(5) 0.7256(5) 0.060(3) Uani 1 1 d .
H9' H 0.6460 0.8962 0.7216 0.072 Uiso 1 1 calc R
B10' B 0.6675(6) 0.7786(6) 0.7699(7) 0.072(3) Uani 1 1 d .
H10' H 0.7202 0.7800 0.7956 0.087 Uiso 1 1 calc R
B11' B 0.6288(6) 0.7755(6) 0.6771(6) 0.068(3) Uani 1 1 d .
H11' H 0.6562 0.7758 0.6421 0.082 Uiso 1 1 calc R
C1' C 0.6166(4) 0.7377(5) 0.8016(4) 0.050(2) Uani 1 1 d .
C2' C 0.5535(5) 0.7105(4) 0.7385(5) 0.059(3) Uani 1 1 d .
H2' H 0.5327 0.6620 0.7433 0.071 Uiso 1 1 calc R
C11' C 0.6501(4) 0.6960(5) 0.8643(5) 0.064(3) Uani 1 1 d .
H11A H 0.6962 0.7007 0.8763 0.077 Uiso 1 1 calc R
H11B H 0.6393 0.6498 0.8524 0.077 Uiso 1 1 calc R
C12' C 0.6338(4) 0.7128(4) 0.9269(5) 0.059(2) Uani 1 1 d .
H12A H 0.6499 0.7567 0.9435 0.070 Uiso 1 1 calc R
H12B H 0.6542 0.6813 0.9638 0.070 Uiso 1 1 calc R
C13' C 0.5396(4) 0.6399(4) 0.8910(5) 0.066(3) Uani 1 1 d .
H13A H 0.5603 0.6122 0.9306 0.099 Uiso 1 1 calc R
H13B H 0.5506 0.6251 0.8526 0.099 Uiso 1 1 calc R
H13C H 0.4938 0.6375 0.8789 0.099 Uiso 1 1 calc R
C14' C 0.5494(5) 0.7313(5) 0.9717(5) 0.073(3) Uani 1 1 d .
H14A H 0.5687 0.6998 1.0082 0.110 Uiso 1 1 calc R
H14B H 0.5039 0.7330 0.9617 0.110 Uiso 1 1 calc R
H14C H 0.5678 0.7744 0.9863 0.110 Uiso 1 1 calc R
C15' C 0.5247(3) 0.9234(4) 0.8946(4) 0.0399(17) Uani 1 1 d .
C16' C 0.4747(4) 0.9690(4) 0.8637(5) 0.057(2) Uani 1 1 d .
C17' C 0.4815(5) 1.0337(5) 0.8896(6) 0.071(3) Uani 1 1 d .
H17A H 0.4489 1.0643 0.8692 0.085 Uiso 1 1 calc R
C18' C 0.5345(5) 1.0534(5) 0.9440(6) 0.077(3) Uani 1 1 d .
H18A H 0.5377 1.0963 0.9617 0.092 Uiso 1 1 calc R
C19' C 0.5829(4) 1.0085(5) 0.9720(5) 0.065(2) Uani 1 1 d .
H19A H 0.6192 1.0220 1.0089 0.078 Uiso 1 1 calc R
C20' C 0.5806(4) 0.9437(4) 0.9479(4) 0.048(2) Uani 1 1 d .
C21' C 0.6364(4) 0.8981(5) 0.9813(4) 0.057(2) Uani 1 1 d .
H21A H 0.6264 0.8560 0.9558 0.069 Uiso 1 1 calc R
C22' C 0.6465(5) 0.8826(6) 1.0574(5) 0.089(3) Uani 1 1 d .
H22A H 0.6072 0.8661 1.0604 0.134 Uiso 1 1 calc R
H22B H 0.6591 0.9223 1.0846 0.134 Uiso 1 1 calc R
H22C H 0.6797 0.8498 1.0748 0.134 Uiso 1 1 calc R
C23' C 0.6990(4) 0.9237(6) 0.9764(7) 0.105(4) Uani 1 1 d .
H23A H 0.6928 0.9328 0.9288 0.158 Uiso 1 1 calc R
H23B H 0.7320 0.8908 0.9943 0.158 Uiso 1 1 calc R
H23C H 0.7117 0.9637 1.0032 0.158 Uiso 1 1 calc R
C24' C 0.4136(4) 0.9500(5) 0.8044(5) 0.071(3) Uani 1 1 d .
H24A H 0.4174 0.9026 0.7963 0.085 Uiso 1 1 calc R
C25' C 0.3541(5) 0.9576(8) 0.8241(7) 0.128(5) Uani 1 1 d .
H25A H 0.3597 0.9325 0.8654 0.192 Uiso 1 1 calc R
H25B H 0.3170 0.9416 0.7868 0.192 Uiso 1 1 calc R
H25C H 0.3481 1.0035 0.8324 0.192 Uiso 1 1 calc R
C26' C 0.4065(6) 0.9844(10) 0.7369(7) 0.185(9) Uani 1 1 d .
H26A H 0.4448 0.9778 0.7265 0.277 Uiso 1 1 calc R
H26B H 0.3999 1.0310 0.7411 0.277 Uiso 1 1 calc R
H26C H 0.3703 0.9662 0.7001 0.277 Uiso 1 1 calc R
C27' C 0.3813(3) 0.6872(4) 0.8226(4) 0.0439(18) Uani 1 1 d .
C28' C 0.3562(4) 0.7027(4) 0.8740(5) 0.049(2) Uani 1 1 d .
C29' C 0.3139(4) 0.6569(5) 0.8842(6) 0.070(3) Uani 1 1 d .
H29A H 0.2970 0.6645 0.9187 0.083 Uiso 1 1 calc R
C30' C 0.2970(4) 0.6019(5) 0.8454(6) 0.078(3) Uani 1 1 d .
H30A H 0.2668 0.5734 0.8519 0.094 Uiso 1 1 calc R
C31' C 0.3226(4) 0.5868(5) 0.7970(5) 0.066(3) Uani 1 1 d .
H31A H 0.3116 0.5471 0.7726 0.080 Uiso 1 1 calc R
C32' C 0.3658(4) 0.6303(4) 0.7830(5) 0.056(2) Uani 1 1 d .
C33' C 0.3940(4) 0.6128(5) 0.7284(5) 0.061(2) Uani 1 1 d .
H33A H 0.4279 0.6447 0.7309 0.073 Uiso 1 1 calc R
C34' C 0.4240(5) 0.5408(6) 0.7416(6) 0.095(4) Uani 1 1 d .
H34A H 0.4574 0.5391 0.7866 0.143 Uiso 1 1 calc R
H34B H 0.4416 0.5304 0.7066 0.143 Uiso 1 1 calc R
H34C H 0.3911 0.5092 0.7395 0.143 Uiso 1 1 calc R
C35' C 0.3411(6) 0.6158(7) 0.6548(5) 0.110(4) Uani 1 1 d .
H35A H 0.3229 0.6595 0.6466 0.165 Uiso 1 1 calc R
H35B H 0.3081 0.5841 0.6518 0.165 Uiso 1 1 calc R
H35C H 0.3597 0.6056 0.6206 0.165 Uiso 1 1 calc R
C36' C 0.3713(4) 0.7663(5) 0.9172(5) 0.061(3) Uani 1 1 d .
H36A H 0.4070 0.7887 0.9092 0.073 Uiso 1 1 calc R
C37' C 0.3905(5) 0.7544(8) 0.9953(6) 0.100(4) Uani 1 1 d .
H37A H 0.4273 0.7256 1.0110 0.150 Uiso 1 1 calc R
H37B H 0.3553 0.7341 1.0044 0.150 Uiso 1 1 calc R
H37C H 0.4009 0.7959 1.0194 0.150 Uiso 1 1 calc R
C38' C 0.3128(6) 0.8125(6) 0.8931(8) 0.109(4) Uani 1 1 d .
H38A H 0.3007 0.8210 0.8442 0.163 Uiso 1 1 calc R
H38B H 0.3234 0.8536 0.9181 0.163 Uiso 1 1 calc R
H38C H 0.2775 0.7920 0.9018 0.163 Uiso 1 1 calc R
C39' C 0.4170(4) 0.7784(4) 0.7666(4) 0.047(2) Uani 1 1 d .
C40' C 0.3543(4) 0.7953(4) 0.7131(5) 0.066(3) Uani 1 1 d .
H40A H 0.3213 0.7682 0.7194 0.099 Uiso 1 1 calc R
H40B H 0.3559 0.7874 0.6679 0.099 Uiso 1 1 calc R
H40C H 0.3449 0.8412 0.7173 0.099 Uiso 1 1 calc R
C1 C -0.1153(4) 0.7383(5) 0.1983(4) 0.052(2) Uani 1 1 d .
C2 C -0.1165(4) 0.8175(6) 0.1998(5) 0.069(3) Uani 1 1 d .
H2 H -0.1406 0.8446 0.2299 0.083 Uiso 1 1 calc R
C11 C -0.1508(4) 0.6940(5) 0.2353(4) 0.059(2) Uani 1 1 d .
H11C H -0.1968 0.6997 0.2123 0.071 Uiso 1 1 calc R
H11D H -0.1408 0.6478 0.2305 0.071 Uiso 1 1 calc R
C12 C -0.1326(4) 0.7099(4) 0.3125(5) 0.057(2) Uani 1 1 d .
H12C H -0.1499 0.7530 0.3176 0.068 Uiso 1 1 calc R
H12D H -0.1513 0.6771 0.3339 0.068 Uiso 1 1 calc R
C13 C -0.0379(4) 0.6391(4) 0.3474(5) 0.065(3) Uani 1 1 d .
H13D H -0.0579 0.6108 0.3711 0.098 Uiso 1 1 calc R
H13E H 0.0080 0.6370 0.3701 0.098 Uiso 1 1 calc R
H13F H -0.0495 0.6248 0.3001 0.098 Uiso 1 1 calc R
C14 C -0.0446(5) 0.7289(5) 0.4217(5) 0.075(3) Uani 1 1 d .
H14D H -0.0630 0.6972 0.4439 0.112 Uiso 1 1 calc R
H14E H -0.0617 0.7721 0.4243 0.112 Uiso 1 1 calc R
H14F H 0.0013 0.7295 0.4448 0.112 Uiso 1 1 calc R
C15 C -0.0275(3) 0.9209(4) 0.3675(4) 0.0415(18) Uani 1 1 d .
C16 C 0.0231(4) 0.9677(4) 0.3845(4) 0.049(2) Uani 1 1 d .
C17 C 0.0173(4) 1.0282(5) 0.4097(5) 0.064(3) Uani 1 1 d .
H17B H 0.0519 1.0575 0.4212 0.077 Uiso 1 1 calc R
C18 C -0.0381(4) 1.0476(5) 0.4188(5) 0.064(2) Uani 1 1 d .
H18B H -0.0407 1.0893 0.4366 0.076 Uiso 1 1 calc R
C19 C -0.0890(5) 1.0058(5) 0.4017(5) 0.064(2) Uani 1 1 d .
H19B H -0.1269 1.0197 0.4067 0.077 Uiso 1 1 calc R
C20 C -0.0853(3) 0.9408(4) 0.3762(4) 0.0454(19) Uani 1 1 d .
C21 C -0.1430(4) 0.8945(5) 0.3587(5) 0.063(2) Uani 1 1 d .
H21B H -0.1333 0.8531 0.3396 0.076 Uiso 1 1 calc R
C22 C -0.1578(5) 0.8787(6) 0.4254(6) 0.099(4) Uani 1 1 d .
H22D H -0.1210 0.8578 0.4591 0.148 Uiso 1 1 calc R
H22E H -0.1941 0.8495 0.4139 0.148 Uiso 1 1 calc R
H22F H -0.1672 0.9192 0.4444 0.148 Uiso 1 1 calc R
C23 C -0.2029(4) 0.9276(6) 0.3038(7) 0.107(4) Uani 1 1 d .
H23D H -0.1941 0.9369 0.2625 0.160 Uiso 1 1 calc R
H23E H -0.2125 0.9683 0.3223 0.160 Uiso 1 1 calc R
H23F H -0.2391 0.8982 0.2929 0.160 Uiso 1 1 calc R
C24 C 0.0849(4) 0.9500(5) 0.3730(5) 0.068(3) Uani 1 1 d .
H24B H 0.0849 0.9027 0.3623 0.081 Uiso 1 1 calc R
C25 C 0.1441(4) 0.9662(7) 0.4373(6) 0.122(5) Uani 1 1 d .
H25D H 0.1415 0.9428 0.4767 0.183 Uiso 1 1 calc R
H25E H 0.1457 1.0130 0.4460 0.183 Uiso 1 1 calc R
H25F H 0.1823 0.9529 0.4293 0.183 Uiso 1 1 calc R
C26 C 0.0947(6) 0.9911(8) 0.3144(7) 0.133(6) Uani 1 1 d .
H26D H 0.0594 0.9835 0.2717 0.200 Uiso 1 1 calc R
H26E H 0.1341 0.9779 0.3090 0.200 Uiso 1 1 calc R
H26F H 0.0968 1.0373 0.3259 0.200 Uiso 1 1 calc R
C27 C 0.1229(4) 0.6907(4) 0.3991(4) 0.049(2) Uani 1 1 d .
C28 C 0.1508(4) 0.7067(5) 0.4698(5) 0.056(2) Uani 1 1 d .
C29 C 0.1947(5) 0.6618(5) 0.5117(5) 0.075(3) Uani 1 1 d .
H29B H 0.2148 0.6703 0.5589 0.090 Uiso 1 1 calc R
C30 C 0.2087(5) 0.6056(5) 0.4843(6) 0.077(3) Uani 1 1 d .
H30B H 0.2370 0.5751 0.5135 0.093 Uiso 1 1 calc R
C31 C 0.1826(4) 0.5926(5) 0.4158(5) 0.067(3) Uani 1 1 d .
H31B H 0.1954 0.5549 0.3983 0.080 Uiso 1 1 calc R
C32 C 0.1374(4) 0.6339(4) 0.3711(5) 0.054(2) Uani 1 1 d .
C33 C 0.1074(4) 0.6153(5) 0.2943(5) 0.064(2) Uani 1 1 d .
H33B H 0.0718 0.6459 0.2720 0.077 Uiso 1 1 calc R
C34 C 0.0809(5) 0.5462(6) 0.2847(6) 0.096(4) Uani 1 1 d .
H34D H 0.0499 0.5421 0.3070 0.145 Uiso 1 1 calc R
H34E H 0.1152 0.5152 0.3049 0.145 Uiso 1 1 calc R
H34F H 0.0605 0.5370 0.2360 0.145 Uiso 1 1 calc R
C35 C 0.1549(5) 0.6226(6) 0.2595(6) 0.092(4) Uani 1 1 d .
H35D H 0.1711 0.6672 0.2653 0.137 Uiso 1 1 calc R
H35E H 0.1346 0.6130 0.2109 0.137 Uiso 1 1 calc R
H35F H 0.1899 0.5923 0.2798 0.137 Uiso 1 1 calc R
C36 C 0.1379(5) 0.7702(5) 0.5019(6) 0.073(3) Uani 1 1 d .
H36B H 0.1033 0.7943 0.4665 0.088 Uiso 1 1 calc R
C37 C 0.1150(6) 0.7534(8) 0.5636(6) 0.118(5) Uani 1 1 d .
H37D H 0.0770 0.7264 0.5469 0.177 Uiso 1 1 calc R
H37E H 0.1055 0.7938 0.5827 0.177 Uiso 1 1 calc R
H37F H 0.1483 0.7298 0.5989 0.177 Uiso 1 1 calc R
C38 C 0.1984(7) 0.8129(7) 0.5237(8) 0.120(5) Uani 1 1 d .
H38D H 0.2105 0.8209 0.4841 0.181 Uiso 1 1 calc R
H38E H 0.2327 0.7902 0.5588 0.181 Uiso 1 1 calc R
H38F H 0.1902 0.8544 0.5417 0.181 Uiso 1 1 calc R
C39 C 0.0837(4) 0.7840(4) 0.3184(5) 0.048(2) Uani 1 1 d .
C40 C 0.1456(4) 0.8051(5) 0.3119(6) 0.067(3) Uani 1 1 d .
H40D H 0.1803 0.7793 0.3429 0.101 Uiso 1 1 calc R
H40E H 0.1530 0.8512 0.3236 0.101 Uiso 1 1 calc R
H40F H 0.1433 0.7982 0.2650 0.101 Uiso 1 1 calc R
B3 B -0.0479(5) 0.8468(5) 0.1877(5) 0.054(2) Uani 1 1 d .
H3 H -0.0247 0.8948 0.2065 0.065 Uiso 1 1 calc R
B4 B -0.0057(5) 0.7746(5) 0.1796(5) 0.051(3) Uani 1 1 d .
H4 H 0.0468 0.7713 0.1941 0.061 Uiso 1 1 calc R
B5 B -0.0516(5) 0.7095(4) 0.1870(5) 0.044(2) Uani 1 1 d .
H5 H -0.0295 0.6618 0.2085 0.053 Uiso 1 1 calc R
B6 B -0.1665(5) 0.7777(5) 0.1271(5) 0.060(3) Uani 1 1 d .
H6 H -0.2192 0.7786 0.1113 0.072 Uiso 1 1 calc R
B7 B -0.1238(5) 0.8456(6) 0.1177(6) 0.067(3) Uani 1 1 d .
H7 H -0.1483 0.8920 0.0950 0.081 Uiso 1 1 calc R
B8 B -0.0532(5) 0.8173(6) 0.1034(5) 0.065(3) Uani 1 1 d .
H8 H -0.0308 0.8440 0.0716 0.078 Uiso 1 1 calc R
B9 B -0.0563(5) 0.7313(6) 0.1028(5) 0.062(3) Uani 1 1 d .
H9 H -0.0365 0.7017 0.0704 0.074 Uiso 1 1 calc R
B10 B -0.1259(5) 0.7052(6) 0.1177(6) 0.061(3) Uani 1 1 d .
H10 H -0.1508 0.6586 0.0964 0.074 Uiso 1 1 calc R
B11 B -0.1292(6) 0.7765(6) 0.0657(6) 0.069(3) Uani 1 1 d .
H11 H -0.1568 0.7774 0.0095 0.083 Uiso 1 1 calc R
O1 O 0.8474(7) 0.9523(7) 0.9368(7) 0.111(7) Uani 0.50 1 d PD
C41 C 0.8025(7) 0.9396(8) 0.8667(9) 0.069(5) Uani 0.50 1 d PDU
H41A H 0.7585 0.9452 0.8641 0.083 Uiso 0.50 1 calc PR
H41B H 0.8078 0.8949 0.8522 0.083 Uiso 0.50 1 calc PR
C44 C 0.8908(7) 1.0069(8) 0.9466(8) 0.063(5) Uani 0.50 1 d PDU
H44A H 0.9352 0.9922 0.9643 0.075 Uiso 0.50 1 calc PR
H44B H 0.8846 1.0396 0.9780 0.075 Uiso 0.50 1 calc PR
C42 C 0.8196(8) 0.9908(8) 0.8216(8) 0.076(5) Uani 0.50 1 d PDU
H42A H 0.7821 1.0170 0.7957 0.092 Uiso 0.50 1 calc PR
H42B H 0.8356 0.9691 0.7891 0.092 Uiso 0.50 1 calc PR
C43 C 0.8719(8) 1.0348(8) 0.8722(8) 0.070(5) Uani 0.50 1 d PDU
H43A H 0.8559 1.0798 0.8707 0.084 Uiso 0.50 1 calc PR
H43B H 0.9093 1.0359 0.8586 0.084 Uiso 0.50 1 calc PR

loop_
_atom_site_aniso_label
_atom_site_aniso_U_11
_atom_site_aniso_U_22
_atom_site_aniso_U_33
_atom_site_aniso_U_23
_atom_site_aniso_U_13
_atom_site_aniso_U_12
Ta1' 0.03473(18) 0.0401(2) 0.0393(2) 0.00275(14) 0.01352(14) 0.00398(14)
Ta1 0.03406(18) 0.0419(2) 0.0379(2) 0.00213(14) 0.01167(14) -0.00315(14)
N1' 0.043(4) 0.056(5) 0.046(4) 0.011(3) 0.011(3) 0.000(3)
N2' 0.027(3) 0.052(4) 0.035(3) 0.002(3) 0.010(2) 0.003(3)
N3' 0.041(4) 0.045(4) 0.056(4) -0.003(3) 0.020(3) -0.004(3)
N1 0.045(4) 0.045(4) 0.050(4) 0.008(3) 0.015(3) -0.004(3)
N2 0.027(3) 0.044(4) 0.035(3) 0.003(3) 0.008(2) 0.000(3)
N3 0.033(3) 0.047(4) 0.038(4) -0.008(3) 0.001(3) 0.003(3)
B3' 0.059(6) 0.059(7) 0.040(5) 0.001(4) 0.032(5) -0.004(5)
B4' 0.061(6) 0.052(6) 0.049(6) 0.007(5) 0.029(5) 0.011(5)
B5' 0.039(5) 0.063(7) 0.041(5) -0.011(5) 0.017(4) -0.010(5)
B6' 0.062(6) 0.053(7) 0.074(8) -0.011(5) 0.044(6) 0.001(5)
B7' 0.058(6) 0.070(8) 0.049(6) -0.006(5) 0.024(5) 0.000(5)
B8' 0.077(7) 0.069(8) 0.049(6) -0.001(5) 0.037(5) -0.008(6)
B9' 0.086(7) 0.047(6) 0.064(7) -0.003(5) 0.047(6) -0.009(6)
B10' 0.055(6) 0.098(10) 0.076(8) -0.014(7) 0.037(6) -0.007(6)
B11' 0.065(7) 0.083(9) 0.073(8) -0.011(6) 0.044(6) -0.007(6)
C1' 0.034(4) 0.065(6) 0.055(5) 0.004(4) 0.020(4) 0.002(4)
C2' 0.070(6) 0.047(6) 0.078(7) -0.017(5) 0.048(5) -0.002(4)
C11' 0.043(5) 0.074(7) 0.075(7) 0.018(5) 0.020(5) 0.019(5)
C12' 0.045(5) 0.073(7) 0.042(5) 0.014(4) -0.004(4) 0.009(4)
C13' 0.058(5) 0.052(6) 0.092(7) 0.028(5) 0.032(5) 0.010(5)
C14' 0.070(6) 0.100(9) 0.056(6) 0.023(5) 0.030(5) 0.009(6)
C15' 0.044(4) 0.031(4) 0.050(5) 0.001(3) 0.024(4) 0.003(4)
C16' 0.062(5) 0.051(6) 0.066(6) 0.004(4) 0.032(5) 0.000(5)
C17' 0.077(7) 0.041(6) 0.097(8) 0.008(5) 0.034(6) 0.020(5)
C18' 0.091(7) 0.041(6) 0.095(8) -0.012(5) 0.030(6) -0.010(6)
C19' 0.067(6) 0.058(6) 0.060(6) -0.003(5) 0.010(5) -0.013(5)
C20' 0.051(5) 0.050(5) 0.046(5) -0.002(4) 0.021(4) -0.002(4)
C21' 0.049(5) 0.072(7) 0.048(5) -0.006(4) 0.013(4) -0.011(5)
C22' 0.107(8) 0.089(8) 0.068(7) 0.014(6) 0.027(6) 0.033(7)
C23' 0.046(5) 0.139(12) 0.132(10) -0.007(9) 0.032(6) -0.020(7)
C24' 0.067(6) 0.059(6) 0.074(7) -0.007(5) 0.009(5) 0.017(5)
C25' 0.082(8) 0.175(15) 0.128(12) -0.053(10) 0.039(8) -0.049(9)
C26' 0.087(9) 0.32(3) 0.099(11) 0.085(14) -0.029(8) -0.033(12)
C27' 0.032(4) 0.032(4) 0.063(5) 0.005(4) 0.010(4) -0.002(3)
C28' 0.035(4) 0.049(6) 0.063(6) 0.005(4) 0.018(4) 0.000(4)
C29' 0.046(5) 0.068(7) 0.101(8) 0.004(6) 0.035(5) -0.008(5)
C30' 0.055(6) 0.068(7) 0.115(9) 0.015(6) 0.036(6) -0.019(5)
C31' 0.058(5) 0.057(6) 0.087(7) -0.007(5) 0.030(5) -0.022(5)
C32' 0.033(4) 0.046(6) 0.075(6) 0.002(4) 0.001(4) 0.002(4)
C33' 0.055(5) 0.067(7) 0.059(6) -0.009(5) 0.019(4) -0.006(5)
C34' 0.105(9) 0.088(9) 0.104(9) -0.018(7) 0.051(7) 0.020(7)
C35' 0.118(10) 0.145(12) 0.059(7) -0.009(7) 0.021(7) 0.024(9)
C36' 0.043(5) 0.066(6) 0.079(7) -0.022(5) 0.028(5) -0.003(4)
C37' 0.087(8) 0.155(12) 0.070(8) -0.015(8) 0.040(6) -0.034(8)
C38' 0.089(9) 0.084(9) 0.161(13) -0.029(9) 0.053(9) 0.009(7)
C39' 0.064(5) 0.035(5) 0.037(5) 0.004(4) 0.012(4) 0.016(4)
C40' 0.061(6) 0.064(7) 0.061(6) 0.011(5) 0.007(5) -0.011(5)
C1 0.041(4) 0.059(6) 0.053(5) -0.002(4) 0.015(4) -0.002(4)
C2 0.052(5) 0.089(8) 0.060(6) -0.003(5) 0.013(4) 0.006(5)
C11 0.039(4) 0.075(7) 0.055(6) -0.004(5) 0.007(4) -0.014(4)
C12 0.053(5) 0.056(6) 0.069(6) 0.009(4) 0.031(5) -0.001(4)
C13 0.061(5) 0.060(6) 0.086(7) 0.016(5) 0.039(5) -0.008(5)
C14 0.098(8) 0.097(8) 0.044(5) -0.013(5) 0.043(5) -0.034(6)
C15 0.041(4) 0.051(5) 0.033(4) 0.003(4) 0.014(3) -0.004(4)
C16 0.055(5) 0.046(5) 0.050(5) -0.003(4) 0.022(4) 0.001(4)
C17 0.061(6) 0.066(7) 0.063(6) -0.018(5) 0.019(5) -0.016(5)
C18 0.069(6) 0.054(6) 0.065(6) -0.016(5) 0.021(5) -0.002(5)
C19 0.068(6) 0.063(6) 0.067(6) 0.008(5) 0.031(5) 0.022(5)
C20 0.045(4) 0.048(5) 0.044(5) 0.000(4) 0.017(4) -0.003(4)
C21 0.048(5) 0.066(6) 0.083(7) 0.000(5) 0.034(5) -0.002(4)
C22 0.089(8) 0.120(10) 0.109(9) -0.007(8) 0.063(7) -0.040(7)
C23 0.049(6) 0.110(10) 0.135(11) 0.018(8) 0.001(6) -0.010(6)
C24 0.050(5) 0.068(7) 0.091(7) -0.022(5) 0.033(5) -0.015(5)
C25 0.042(6) 0.191(16) 0.107(10) -0.017(9) -0.005(6) 0.019(7)
C26 0.095(9) 0.207(17) 0.123(11) 0.052(11) 0.068(8) 0.018(10)
C27 0.035(4) 0.052(5) 0.050(5) 0.007(4) 0.005(4) 0.007(4)
C28 0.044(5) 0.072(7) 0.048(5) -0.004(4) 0.010(4) 0.002(4)
C29 0.065(6) 0.083(8) 0.061(6) 0.002(6) 0.004(5) 0.021(6)
C30 0.059(6) 0.071(8) 0.077(8) 0.014(6) -0.005(5) 0.014(5)
C31 0.051(5) 0.051(6) 0.080(7) -0.003(5) 0.003(5) 0.011(4)
C32 0.047(4) 0.038(5) 0.070(6) -0.016(4) 0.012(4) -0.004(4)
C33 0.065(6) 0.054(6) 0.065(6) -0.013(5) 0.013(5) 0.001(5)
C34 0.101(9) 0.093(9) 0.089(8) -0.034(7) 0.027(7) -0.022(7)
C35 0.107(9) 0.092(9) 0.083(8) -0.035(6) 0.043(7) -0.020(7)
C36 0.071(7) 0.068(7) 0.067(7) -0.014(5) 0.009(5) 0.014(5)
C37 0.107(10) 0.174(14) 0.070(8) -0.022(9) 0.027(7) 0.044(10)
C38 0.131(12) 0.092(10) 0.125(12) -0.038(9) 0.028(9) -0.011(9)
C39 0.038(4) 0.043(5) 0.061(6) 0.000(4) 0.013(4) -0.013(4)
C40 0.047(5) 0.071(7) 0.089(8) 0.000(5) 0.029(5) -0.008(5)
B3 0.056(6) 0.051(7) 0.054(6) -0.002(5) 0.018(5) -0.001(5)
B4 0.049(5) 0.071(8) 0.037(5) -0.006(4) 0.019(4) -0.001(5)
B5 0.053(5) 0.028(5) 0.046(5) -0.001(4) 0.011(4) 0.009(4)
B6 0.045(5) 0.071(8) 0.048(6) 0.002(5) -0.001(4) 0.010(5)
B7 0.067(7) 0.070(8) 0.054(7) 0.010(6) 0.010(5) 0.022(6)
B8 0.067(7) 0.088(9) 0.041(6) 0.010(6) 0.020(5) 0.012(6)
B9 0.059(6) 0.077(8) 0.043(6) -0.010(5) 0.012(5) -0.003(6)
B10 0.060(6) 0.065(8) 0.048(6) -0.018(5) 0.006(5) -0.007(5)
B11 0.071(7) 0.083(9) 0.047(6) -0.005(6) 0.012(5) 0.013(6)
O1 0.165(15) 0.106(12) 0.124(13) 0.058(10) 0.127(13) 0.102(12)
C41 0.055(8) 0.064(9) 0.099(9) -0.028(7) 0.040(7) 0.024(7)
C44 0.055(7) 0.065(9) 0.078(9) -0.027(7) 0.037(7) 0.023(7)
C42 0.080(9) 0.095(10) 0.055(8) 0.004(7) 0.025(7) 0.066(7)
C43 0.076(8) 0.058(9) 0.100(9) 0.005(7) 0.062(7) 0.038(7)

loop_
_atom_type_symbol
_atom_type_description
_atom_type_scat_dispersion_real
_atom_type_scat_dispersion_imag
_atom_type_scat_source
C C 0.0033 0.0016 'International Tables Vol C Tables 4.2.6.8 and 6.1.1.4'
H H 0.0000 0.0000 'International Tables Vol C Tables 4.2.6.8 and 6.1.1.4'
B B 0.0013 0.0007 'International Tables Vol C Tables 4.2.6.8 and 6.1.1.4'
N N 0.0061 0.0033 'International Tables Vol C Tables 4.2.6.8 and 6.1.1.4'
Ta Ta -0.7052 6.5227 'International Tables Vol C Tables 4.2.6.8 and 6.1.1.4'
O O 0.0106 0.0060 'International Tables Vol C Tables 4.2.6.8 and 6.1.1.4'

loop_
_geom_angle_atom_site_label_1
_geom_angle_atom_site_label_2
_geom_angle_atom_site_label_3
_geom_angle
N2' Ta1' C39' 98.7(3)
N2' Ta1' N3' 105.4(2)
C39' Ta1' N3' 33.9(3)
N2' Ta1' N1' 99.7(3)
C39' Ta1' N1' 117.5(3)
N3' Ta1' N1' 83.6(2)
N2' Ta1' B4' 91.2(3)
C39' Ta1' B4' 99.6(3)
N3' Ta1' B4' 131.6(3)
N1' Ta1' B4' 138.8(3)
N2' Ta1' B5' 90.3(3)
C39' Ta1' B5' 140.4(3)
N3' Ta1' B5' 163.6(3)
N1' Ta1' B5' 98.6(3)
B4' Ta1' B5' 41.3(3)
N2' Ta1' B3' 129.7(3)
C39' Ta1' B3' 76.1(3)
N3' Ta1' B3' 97.0(3)
N1' Ta1' B3' 127.5(3)
B4' Ta1' B3' 42.9(3)
B5' Ta1' B3' 68.7(3)
N2' Ta1' C1' 122.7(3)
C39' Ta1' C1' 135.4(3)
N3' Ta1' C1' 129.3(3)
N1' Ta1' C1' 74.2(3)
B4' Ta1' C1' 66.6(3)
B5' Ta1' C1' 38.1(3)
B3' Ta1' C1' 65.3(3)
N2' Ta1' C2' 153.6(3)
C39' Ta1' C2' 98.5(3)
N3' Ta1' C2' 100.1(3)
N1' Ta1' C2' 89.9(3)
B4' Ta1' C2' 66.2(3)
B5' Ta1' C2' 63.8(3)
B3' Ta1' C2' 38.1(3)
C1' Ta1' C2' 36.9(3)
N2 Ta1 C39 98.3(3)
N2 Ta1 N3 106.3(2)
C39 Ta1 N3 33.6(3)
N2 Ta1 N1 98.5(2)
C39 Ta1 N1 118.4(3)
N3 Ta1 N1 84.9(2)
N2 Ta1 B3 92.2(3)
C39 Ta1 B3 98.3(3)
N3 Ta1 B3 129.2(3)
N1 Ta1 B3 139.4(3)
N2 Ta1 C2 91.0(3)
C39 Ta1 C2 139.6(3)
N3 Ta1 C2 161.8(3)
N1 Ta1 C2 98.6(3)
B3 Ta1 C2 41.9(3)
N2 Ta1 B4 130.4(3)
C39 Ta1 B4 75.7(3)
N3 Ta1 B4 95.1(3)
N1 Ta1 B4 128.1(3)
B3 Ta1 B4 42.4(3)
C2 Ta1 B4 68.6(3)
N2 Ta1 C1 122.5(3)
C39 Ta1 C1 135.6(3)
N3 Ta1 C1 129.1(3)
N1 Ta1 C1 75.2(3)
B3 Ta1 C1 66.1(3)
C2 Ta1 C1 37.2(3)
B4 Ta1 C1 65.0(3)
N2 Ta1 B5 155.1(3)
C39 Ta1 B5 98.8(3)
N3 Ta1 B5 98.0(3)
N1 Ta1 B5 89.2(3)
B3 Ta1 B5 67.4(3)
C2 Ta1 B5 64.3(3)
B4 Ta1 B5 39.3(3)
C1 Ta1 B5 37.0(3)
C14' N1' C12' 106.6(7)
C14' N1' C13' 108.9(7)
C12' N1' C13' 107.9(6)
C14' N1' Ta1' 111.0(5)
C12' N1' Ta1' 107.8(5)
C13' N1' Ta1' 114.3(5)
C15' N2' Ta1' 165.6(5)
C39' N3' C27' 126.9(7)
C39' N3' Ta1' 70.4(5)
C27' N3' Ta1' 162.5(5)
C14 N1 C12 109.5(7)
C14 N1 C13 107.5(7)
C12 N1 C13 106.5(6)
C14 N1 Ta1 110.2(5)
C12 N1 Ta1 108.6(5)
C13 N1 Ta1 114.3(5)
C15 N2 Ta1 167.5(5)
C39 N3 C27 128.3(7)
C39 N3 Ta1 69.8(5)
C27 N3 Ta1 161.9(5)
C2' B3' B7' 59.2(6)
C2' B3' B8' 104.0(7)
B7' B3' B8' 58.8(6)
C2' B3' B4' 105.6(8)
B7' B3' B4' 107.3(7)
B8' B3' B4' 59.3(5)
C2' B3' Ta1' 74.5(5)
B7' B3' Ta1' 130.6(6)
B8' B3' Ta1' 124.5(6)
B4' B3' Ta1' 67.8(4)
B5' B4' B9' 59.8(5)
B5' B4' B8' 106.6(7)
B9' B4' B8' 62.2(6)
B5' B4' B3' 104.1(7)
B9' B4' B3' 109.4(7)
B8' B4' B3' 59.5(5)
B5' B4' Ta1' 69.8(4)
B9' B4' Ta1' 127.9(6)
B8' B4' Ta1' 126.2(6)
B3' B4' Ta1' 69.3(4)
C1' B5' B10' 60.9(6)
C1' B5' B4' 109.0(7)
B10' B5' B4' 111.2(7)
C1' B5' B9' 109.5(7)
B10' B5' B9' 61.9(6)
B4' B5' B9' 60.6(6)
C1' B5' Ta1' 74.0(4)
B10' B5' Ta1' 132.5(7)
B4' B5' Ta1' 68.8(4)
B9' B5' Ta1' 127.6(6)
C2' B6' C1' 55.8(5)
C2' B6' B11' 104.9(7)
C1' B6' B11' 104.1(7)
C2' B6' B7' 57.9(6)
C1' B6' B7' 103.2(7)
B11' B6' B7' 61.6(7)
C2' B6' B10' 102.4(7)
C1' B6' B10' 57.3(5)
B11' B6' B10' 60.2(7)
B7' B6' B10' 108.2(8)
C2' B7' B8' 103.9(7)
C2' B7' B3' 57.1(5)
B8' B7' B3' 60.8(6)
C2' B7' B6' 59.7(6)
B8' B7' B6' 108.0(8)
B3' B7' B6' 108.0(7)
C2' B7' B11' 104.3(8)
B8' B7' B11' 60.6(6)
B3' B7' B11' 108.8(8)
B6' B7' B11' 59.1(6)
B7' B8' B4' 110.3(7)
B7' B8' B3' 60.4(6)
B4' B8' B3' 61.3(5)
B7' B8' B11' 61.8(6)
B4' B8' B11' 108.4(8)
B3' B8' B11' 109.5(8)
B7' B8' B9' 110.0(8)
B4' B8' B9' 58.6(5)
B3' B8' B9' 108.0(7)
B11' B8' B9' 60.5(6)
B5' B9' B4' 59.5(5)
B5' B9' B10' 58.7(6)
B4' B9' B10' 107.7(7)
B5' B9' B11' 105.4(7)
B4' B9' B11' 107.7(7)
B10' B9' B11' 59.7(6)
B5' B9' B8' 104.1(7)
B4' B9' B8' 59.2(6)
B10' B9' B8' 105.7(8)
B11' B9' B8' 59.0(6)
C1' B10' B5' 57.1(6)
C1' B10' B9' 104.7(7)
B5' B10' B9' 59.5(6)
C1' B10' B11' 105.1(8)
B5' B10' B11' 107.0(8)
B9' B10' B11' 61.1(7)
C1' B10' B6' 60.0(6)
B5' B10' B6' 106.6(7)
B9' B10' B6' 108.1(9)
B11' B10' B6' 58.8(7)
B6' B11' B8' 105.6(7)
B6' B11' B10' 61.0(7)
B8' B11' B10' 106.4(7)
B6' B11' B7' 59.2(6)
B8' B11' B7' 57.6(6)
B10' B11' B7' 106.8(7)
B6' B11' B9' 108.3(8)
B8' B11' B9' 60.5(6)
B10' B11' B9' 59.2(6)
B7' B11' B9' 106.7(7)
C11' C1' C2' 121.3(8)
C11' C1' B5' 124.2(8)
C2' C1' B5' 109.4(6)
C11' C1' B10' 114.0(7)
C2' C1' B10' 110.9(7)
B5' C1' B10' 62.0(6)
C11' C1' B6' 111.4(7)
C2' C1' B6' 60.9(5)
B5' C1' B6' 112.7(6)
B10' C1' B6' 62.7(6)
C11' C1' Ta1' 105.5(5)
C2' C1' Ta1' 72.3(4)
B5' C1' Ta1' 67.8(4)
B10' C1' Ta1' 127.6(6)
B6' C1' Ta1' 130.6(6)
C1' C2' B3' 111.8(7)
C1' C2' B7' 112.8(7)
B3' C2' B7' 63.6(6)
C1' C2' B6' 63.3(6)
B3' C2' B6' 115.7(7)
B7' C2' B6' 62.4(6)
C1' C2' Ta1' 70.8(4)
B3' C2' Ta1' 67.5(4)
B7' C2' Ta1' 128.1(6)
B6' C2' Ta1' 131.4(6)
C1' C11' C12' 114.5(7)
C11' C12' N1' 110.0(7)
C20' C15' C16' 120.2(8)
C20' C15' N2' 120.2(7)
C16' C15' N2' 119.5(7)
C17' C16' C15' 118.5(8)
C17' C16' C24' 119.1(8)
C15' C16' C24' 122.4(8)
C18' C17' C16' 122.0(9)
C17' C18' C19' 118.2(9)
C18' C19' C20' 123.3(9)
C19' C20' C15' 117.6(8)
C19' C20' C21' 119.6(8)
C15' C20' C21' 122.7(8)
C20' C21' C23' 112.9(8)
C20' C21' C22' 112.8(7)
C23' C21' C22' 109.5(8)
C26' C24' C16' 113.3(9)
C26' C24' C25' 112.6(10)
C16' C24' C25' 112.0(9)
C32' C27' C28' 123.4(7)
C32' C27' N3' 119.0(7)
C28' C27' N3' 117.6(7)
C29' C28' C27' 116.3(8)
C29' C28' C36' 119.3(8)
C27' C28' C36' 124.3(7)
C30' C29' C28' 121.4(9)
C29' C30' C31' 121.7(9)
C30' C31' C32' 120.8(9)
C27' C32' C31' 116.3(9)
C27' C32' C33' 123.4(8)
C31' C32' C33' 120.2(8)
C32' C33' C35' 110.2(8)
C32' C33' C34' 110.4(8)
C35' C33' C34' 109.2(9)
C28' C36' C37' 113.7(9)
C28' C36' C38' 109.7(8)
C37' C36' C38' 108.7(9)
N3' C39' C40' 127.5(8)
N3' C39' Ta1' 75.6(5)
C40' C39' Ta1' 156.8(7)
C11 C1 C2 123.2(7)
C11 C1 B5 119.2(8)
C2 C1 B5 112.4(7)
C11 C1 B6 112.9(7)
C2 C1 B6 62.5(6)
B5 C1 B6 113.1(7)
C11 C1 B10 109.4(7)
C2 C1 B10 114.0(7)
B5 C1 B10 63.2(6)
B6 C1 B10 62.1(6)
C11 C1 Ta1 105.8(5)
C2 C1 Ta1 68.3(4)
B5 C1 Ta1 72.4(4)
B6 C1 Ta1 128.4(6)
B10 C1 Ta1 132.6(6)
C1 C2 B6 61.7(6)
C1 C2 B7 107.6(7)
B6 C2 B7 59.6(6)
C1 C2 B3 108.3(7)
B6 C2 B3 111.2(7)
B7 C2 B3 61.9(6)
C1 C2 Ta1 74.5(4)
B6 C2 Ta1 133.6(7)
B7 C2 Ta1 127.3(6)
B3 C2 Ta1 67.6(4)
C12 C11 C1 113.4(7)
N1 C12 C11 110.9(7)
N2 C15 C16 122.0(6)
N2 C15 C20 120.7(7)
C16 C15 C20 117.3(7)
C17 C16 C15 121.4(7)
C17 C16 C24 119.1(8)
C15 C16 C24 119.4(7)
C16 C17 C18 121.6(8)
C19 C18 C17 120.0(9)
C18 C19 C20 120.9(8)
C15 C20 C19 118.8(7)
C15 C20 C21 121.5(7)
C19 C20 C21 119.7(7)
C20 C21 C23 109.8(8)
C20 C21 C22 110.1(8)
C23 C21 C22 109.4(8)
C16 C24 C25 111.2(8)
C16 C24 C26 112.8(9)
C25 C24 C26 104.1(9)
C32 C27 C28 123.1(8)
C32 C27 N3 118.8(7)
C28 C27 N3 118.1(7)
C29 C28 C27 116.7(8)
C29 C28 C36 118.9(9)
C27 C28 C36 124.4(8)
C30 C29 C28 120.3(10)
C31 C30 C29 121.6(9)
C30 C31 C32 121.5(9)
C27 C32 C31 116.8(8)
C27 C32 C33 124.0(8)
C31 C32 C33 119.2(8)
C35 C33 C34 110.2(8)
C35 C33 C32 110.8(8)
C34 C33 C32 111.7(8)
C28 C36 C38 108.6(9)
C28 C36 C37 109.9(10)
C38 C36 C37 113.2(10)
N3 C39 C40 127.5(8)
N3 C39 Ta1 76.6(5)
C40 C39 Ta1 155.7(7)
C2 B3 B4 105.0(7)
C2 B3 B7 59.0(6)
B4 B3 B7 107.0(7)
C2 B3 B8 105.7(7)
B4 B3 B8 59.4(6)
B7 B3 B8 60.0(6)
C2 B3 Ta1 70.5(5)
B4 B3 Ta1 71.2(4)
B7 B3 Ta1 127.4(6)
B8 B3 Ta1 127.8(7)
B5 B4 B8 105.5(7)
B5 B4 B3 105.6(7)
B8 B4 B3 61.1(6)
B5 B4 B9 60.0(6)
B8 B4 B9 58.0(6)
B3 B4 B9 107.1(7)
B5 B4 Ta1 73.1(5)
B8 B4 Ta1 124.8(6)
B3 B4 Ta1 66.4(4)
B9 B4 Ta1 129.2(6)
C1 B5 B4 108.7(7)
C1 B5 B9 107.9(7)
B4 B5 B9 62.9(6)
C1 B5 B10 61.3(6)
B4 B5 B10 112.7(7)
B9 B5 B10 60.3(6)
C1 B5 Ta1 70.6(4)
B4 B5 Ta1 67.6(4)
B9 B5 Ta1 126.8(6)
B10 B5 Ta1 129.1(6)
C1 B6 C2 55.9(6)
C1 B6 B7 104.1(7)
C2 B6 B7 60.9(6)
C1 B6 B11 105.8(7)
C2 B6 B11 108.2(8)
B7 B6 B11 60.2(7)
C1 B6 B10 59.7(6)
C2 B6 B10 106.6(7)
B7 B6 B10 108.7(8)
B11 B6 B10 60.8(7)
B6 B7 B11 60.8(7)
B6 B7 C2 59.5(6)
B11 B7 C2 107.7(8)
B6 B7 B3 108.8(8)
B11 B7 B3 110.2(8)
C2 B7 B3 59.1(5)
B6 B7 B8 108.6(8)
B11 B7 B8 60.8(7)
C2 B7 B8 106.0(7)
B3 B7 B8 60.4(6)
B9 B8 B4 62.0(6)
B9 B8 B11 60.6(7)
B4 B8 B11 109.5(8)
B9 B8 B7 106.5(8)
B4 B8 B7 106.8(7)
B11 B8 B7 57.9(6)
B9 B8 B3 109.1(7)
B4 B8 B3 59.5(5)
B11 B8 B3 107.2(7)
B7 B8 B3 59.6(6)
B8 B9 B5 104.7(7)
B8 B9 B10 109.4(8)
B5 B9 B10 59.9(6)
B8 B9 B11 61.2(7)
B5 B9 B11 106.0(8)
B10 B9 B11 60.3(7)
B8 B9 B4 60.0(6)
B5 B9 B4 57.1(5)
B10 B9 B4 107.6(7)
B11 B9 B4 108.4(8)
C1 B10 B5 55.6(5)
C1 B10 B9 103.2(7)
B5 B10 B9 59.8(6)
C1 B10 B6 58.2(6)
B5 B10 B6 103.9(7)
B9 B10 B6 106.8(8)
C1 B10 B11 103.3(7)
B5 B10 B11 105.8(8)
B9 B10 B11 60.2(7)
B6 B10 B11 59.0(6)
B7 B11 B6 59.0(6)
B7 B11 B9 107.2(8)
B6 B11 B9 107.1(8)
B7 B11 B10 107.3(8)
B6 B11 B10 60.1(6)
B9 B11 B10 59.5(6)
B7 B11 B8 61.2(6)
B6 B11 B8 107.5(8)
B9 B11 B8 58.2(7)
B10 B11 B8 106.3(8)
C44 O1 C41 117.6(12)
O1 C41 C42 104.8(13)
O1 C44 C43 102.2(12)
C41 C42 C43 105.8(13)
C42 C43 C44 109.5(13)

loop_
_geom_bond_atom_site_label_1
_geom_bond_atom_site_label_2
_geom_bond_distance
Ta1' N2' 1.775(6)
Ta1' C39' 2.101(9)
Ta1' N3' 2.161(6)
Ta1' N1' 2.278(6)
Ta1' B4' 2.453(9)
Ta1' B5' 2.470(8)
Ta1' B3' 2.480(8)
Ta1' C1' 2.564(8)
Ta1' C2' 2.587(8)
Ta1 N2 1.799(6)
Ta1 C39 2.127(8)
Ta1 N3 2.204(6)
Ta1 N1 2.283(6)
Ta1 B3 2.408(10)
Ta1 C2 2.455(9)
Ta1 B4 2.489(9)
Ta1 C1 2.547(8)
Ta1 B5 2.575(9)
N1' C14' 1.484(11)
N1' C12' 1.514(10)
N1' C13' 1.515(10)
N2' C15' 1.425(9)
N3' C39' 1.245(9)
N3' C27' 1.493(10)
N1 C14 1.462(10)
N1 C12 1.510(11)
N1 C13 1.527(10)
N2 C15 1.389(9)
N3 C39 1.253(10)
N3 C27 1.473(10)
B3' C2' 1.655(14)
B3' B7' 1.766(13)
B3' B8' 1.772(13)
B3' B4' 1.804(15)
B4' B5' 1.738(14)
B4' B9' 1.757(13)
B4' B8' 1.768(13)
B5' C1' 1.646(14)
B5' B10' 1.730(13)
B5' B9' 1.744(13)
B6' C2' 1.724(12)
B6' C1' 1.763(13)
B6' B11' 1.770(16)
B6' B7' 1.771(16)
B6' B10' 1.808(16)
B7' C2' 1.693(14)
B7' B8' 1.736(16)
B7' B11' 1.814(15)
B8' B11' 1.792(16)
B8' B9' 1.821(16)
B9' B10' 1.785(17)
B9' B11' 1.819(15)
B10' C1' 1.712(13)
B10' B11' 1.796(18)
C1' C11' 1.498(12)
C1' C2' 1.631(13)
C11' C12' 1.502(13)
C15' C20' 1.395(10)
C15' C16' 1.408(11)
C16' C17' 1.399(12)
C16' C24' 1.515(12)
C17' C18' 1.365(13)
C18' C19' 1.366(13)
C19' C20' 1.393(12)
C20' C21' 1.499(11)
C21' C23' 1.525(11)
C21' C22' 1.536(12)
C24' C26' 1.513(16)
C24' C25' 1.528(14)
C27' C32' 1.378(11)
C27' C28' 1.402(11)
C28' C29' 1.388(11)
C28' C36' 1.528(12)
C29' C30' 1.341(14)
C30' C31' 1.351(13)
C31' C32' 1.405(11)
C32' C33' 1.517(12)
C33' C35' 1.553(13)
C33' C34' 1.579(14)
C36' C37' 1.530(14)
C36' C38' 1.534(14)
C39' C40' 1.475(12)
C1 C11 1.562(12)
C1 C2 1.599(14)
C1 B5 1.626(12)
C1 B6 1.701(13)
C1 B10 1.728(13)
C2 B6 1.714(14)
C2 B7 1.737(14)
C2 B3 1.738(13)
C11 C12 1.530(12)
C15 C16 1.413(10)
C15 C20 1.419(10)
C16 C17 1.350(11)
C16 C24 1.523(11)
C17 C18 1.371(12)
C18 C19 1.353(12)
C19 C20 1.426(12)
C20 C21 1.525(11)
C21 C23 1.558(13)
C21 C22 1.558(13)
C24 C25 1.532(13)
C24 C26 1.544(14)
C27 C32 1.372(11)
C27 C28 1.402(12)
C28 C29 1.385(12)
C28 C36 1.517(12)
C29 C30 1.352(13)
C30 C31 1.347(13)
C31 C32 1.375(11)
C32 C33 1.530(12)
C33 C35 1.485(13)
C33 C34 1.499(13)
C36 C38 1.526(16)
C36 C37 1.568(16)
C39 C40 1.495(11)
B3 B4 1.773(14)
B3 B7 1.787(14)
B3 B8 1.802(14)
B4 B5 1.703(14)
B4 B8 1.771(14)
B4 B9 1.806(14)
B5 B9 1.757(14)
B5 B10 1.758(14)
B6 B7 1.716(16)
B6 B11 1.747(16)
B6 B10 1.767(15)
B7 B11 1.736(16)
B7 B8 1.795(15)
B8 B9 1.734(17)
B8 B11 1.788(17)
B9 B10 1.765(15)
B9 B11 1.777(16)
B10 B11 1.779(16)
O1 C44 1.433(9)
O1 C41 1.455(9)
C41 C42 1.526(10)
C44 C43 1.544(10)
C42 C43 1.538(10)

loop_
_platon_squeeze_void_nr
_platon_squeeze_void_average_x
_platon_squeeze_void_average_y
_platon_squeeze_void_average_z
_platon_squeeze_void_volume
_platon_squeeze_void_count_electrons
1 0.993 -0.057 0.074 43.4 0.9
2 0.777 -0.034 0.145 23.7 -1.2
3 0.500 0.000 0.500 582.1 42.8
4 0.223 0.034 0.855 23.5 -2.2
5 0.007 0.057 0.926 43.7 1.2
6 0.779 0.207 0.798 35.3 0.1
7 0.251 0.188 0.797 12.0 0.3
8 0.226 0.216 0.082 24.0 -0.5
9 0.779 0.293 0.298 35.4 0.0
10 0.226 0.284 0.582 24.0 -0.5
11 0.500 0.500 1.000 582.1 43.1
12 0.251 0.312 0.297 11.8 -0.2
13 1.007 0.443 0.426 43.3 1.0
14 0.223 0.466 0.355 23.7 -1.6
15 0.993 0.557 0.574 43.7 1.7
16 0.777 0.534 0.645 23.6 -1.3
17 0.221 0.707 0.702 35.2 -0.3
18 0.749 0.688 0.703 11.9 -0.1
19 0.774 0.716 0.418 24.0 -0.2
20 0.221 0.793 0.202 35.5 -0.4
21 0.774 0.784 0.918 24.0 -0.5
22 0.749 0.812 0.203 11.8 -0.5
